data_4080750
loop_
_publ_author_name
'Kelly, Michael J.'
'Broomsgrove, Alexander E.J.'
'Morgan, Ian R.'
'Siewert, Inke'
'Fitzpatrick, Philip'
'Smart, Jessica'
'Vidovic, Dragoslav'
'Aldridge, Simon'

_publ_section_title
;
 Syntheses and Anion Binding Capabilities of Bis(diarylboryl) Ferrocenes
 and Related Systems
;
_journal_issue 9
_journal_name_full Organometallics
_journal_page_first 2674
_journal_paper_doi 10.1021/om400152x
_journal_volume 32
_journal_year 2013
_chemical_formula_moiety 'C42 H61 B1 F1 Fe1 K1 O7 Si1'
_chemical_formula_sum 'C42 H61 B F Fe K O7 Si'
_chemical_formula_weight 830.78
_space_group_IT_number 14
_symmetry_cell_setting monoclinic
_symmetry_space_group_name_Hall '-P 2ybc'
_symmetry_space_group_name_H-M 'P 1 21/c 1'
_atom_sites_solution_hydrogens difmap
_atom_sites_solution_primary other
_audit_creation_date 2012-10-05
_audit_creation_method CRYSTALS_ver_14.52
_cell_angle_alpha 90
_cell_angle_beta 92.3848(5)
_cell_angle_gamma 90
_cell_formula_units_Z 4
_cell_length_a 12.4769(2)
_cell_length_b 14.4345(2)
_cell_length_c 24.4216(4)
_cell_measurement_reflns_used 10081
_cell_measurement_temperature 150
_cell_measurement_theta_max 27
_cell_measurement_theta_min 5
_cell_volume 4394.47(12)
_computing_cell_refinement 'DENZO/SCALEPACK (Otwinowski & Minor, 1997)'
_computing_data_collection 'COLLECT (Nonius, 2001).'
_computing_data_reduction 'DENZO/SCALEPACK (Otwinowski & Minor, 1997)'
_computing_molecular_graphics 'CAMERON (Watkin et al., 1996)'
_computing_publication_material 'CRYSTALS (Betteridge et al., 2003)'
_computing_structure_refinement 'CRYSTALS (Betteridge et al., 2003)'
_computing_structure_solution 'Superflip (Palatinus & Chapuis, 2007)'
_diffrn_ambient_temperature 150
_diffrn_measured_fraction_theta_full 0.993
_diffrn_measured_fraction_theta_max 0.992
_diffrn_measurement_device Area
_diffrn_measurement_device_type 'Nonius KappaCCD'
_diffrn_measurement_method \w
_diffrn_radiation_monochromator graphite
_diffrn_radiation_type 'Mo K\a'
_diffrn_radiation_wavelength 0.71073
_diffrn_reflns_av_R_equivalents 0.036
_diffrn_reflns_limit_h_max 16
_diffrn_reflns_limit_h_min -16
_diffrn_reflns_limit_k_max 17
_diffrn_reflns_limit_k_min -18
_diffrn_reflns_limit_l_max 31
_diffrn_reflns_limit_l_min -31
_diffrn_reflns_number 76059
_diffrn_reflns_theta_full 26.934
_diffrn_reflns_theta_max 27.484
_diffrn_reflns_theta_min 5.106
_diffrn_standards_number 0
_exptl_absorpt_coefficient_mu 0.515
_exptl_absorpt_correction_T_max 0.93
_exptl_absorpt_correction_T_min 0.86
_exptl_absorpt_correction_type multi-scan
_exptl_absorpt_process_details 'DENZO/SCALEPACK (Otwinowski & Minor, 1997)'
_exptl_crystal_colour orange
_exptl_crystal_density_diffrn 1.256
_exptl_crystal_density_method 'not measured'
_exptl_crystal_F_000 1768
_exptl_crystal_size_max 0.160
_exptl_crystal_size_mid 0.140
_exptl_crystal_size_min 0.140
_refine_diff_density_max 0.66
_refine_diff_density_min -0.66
_refine_ls_extinction_method None
_refine_ls_goodness_of_fit_ref 0.9461
_refine_ls_hydrogen_treatment constr
_refine_ls_matrix_type full
_refine_ls_number_parameters 487
_refine_ls_number_reflns 9984
_refine_ls_number_restraints 0
_refine_ls_R_factor_all 0.0820
_refine_ls_R_factor_gt 0.0495
_refine_ls_shift/su_max 0.0010846
_refine_ls_shift/su_mean 0.0000435
_refine_ls_structure_factor_coef Fsqd
_refine_ls_weighting_details
;
 Method= Modified Sheldrick 
 w=1/[\s^2^(F^2^) + ( 0.03P)^2^ + 4.01P] 
 ,where P=(max(Fo^2^,0) + 2Fc^2^)/3 
;
_refine_ls_weighting_scheme calc
_refine_ls_wR_factor_all 0.1099
_refine_ls_wR_factor_gt 0.0980
_refine_ls_wR_factor_ref 0.1099
_reflns_limit_h_max 16
_reflns_limit_h_min -16
_reflns_limit_k_max 18
_reflns_limit_k_min 0
_reflns_limit_l_max 31
_reflns_limit_l_min 0
_reflns_number_gt 6965
_reflns_number_total 9984
_reflns_threshold_expression I>2.0\s(I)
_oxford_diffrn_Wilson_B_factor 2.85
_oxford_diffrn_Wilson_scale 19.01
_oxford_refine_ls_r_factor_ref 0.0820
_oxford_refine_ls_scale 0.23541(12)
_oxford_reflns_number_all 9984
_oxford_reflns_threshold_expression_ref I>-3.0\s(I)
_oxford_structure_analysis_title '013mk12 At 8:19 on 5/10'
_cod_data_source_file om400152x_si_002.cif
_cod_data_source_block K18c6fcBMes2FSiMe2OH
_cod_depositor_comments
;
The following automatic conversions were performed:

'_atom_sites_solution_primary' value 'Other' changed to 'other'
according to the built-in table from CIF Core dictionary named
'cif_core.dic' version 2.4.5 from 2014-11-21.

Automatic conversion script
Id: cif_fix_values 6452 2018-10-05 10:23:21Z andrius 
;
_cod_original_sg_symbol_H-M 'P 21/c '
_cod_original_formula_sum 'C42 H61 B1 F1 Fe1 K1 O7 Si1'
_cod_database_code 4080750

loop_
_symmetry_equiv_pos_as_xyz
x,y,z
-x,-y,-z
x,-y+1/2,z+1/2
-x,y+1/2,-z+1/2

loop_
_atom_site_label
_atom_site_type_symbol
_atom_site_fract_x
_atom_site_fract_y
_atom_site_fract_z
_atom_site_U_iso_or_equiv
_atom_site_occupancy
_atom_site_adp_type
_atom_site_refinement_flags_posn
Fe1 Fe 0.70368(3) 0.61370(3) 0.529630(14) 0.0417 1.0000 Uani .
C2 C 0.79455(17) 0.63221(15) 0.60316(9) 0.0299 1.0000 Uani .
C3 C 0.68345(17) 0.60745(14) 0.61260(9) 0.0302 1.0000 Uani .
C4 C 0.66264(19) 0.51942(16) 0.58615(10) 0.0391 1.0000 Uani .
C5 C 0.7563(2) 0.48999(18) 0.56048(11) 0.0476 1.0000 Uani .
C6 C 0.83523(19) 0.55959(17) 0.57007(10) 0.0413 1.0000 Uani .
Si7 Si 0.57885(5) 0.66131(5) 0.65363(3) 0.0413 1.0000 Uani .
O8 O 0.60679(14) 0.76792(12) 0.67095(8) 0.0557 1.0000 Uani .
C9 C 0.5626(3) 0.5913(2) 0.71682(14) 0.0773 1.0000 Uani .
C10 C 0.4459(2) 0.6614(3) 0.61610(18) 0.0952 1.0000 Uani .
B11 B 0.86165(19) 0.72072(17) 0.62813(10) 0.0283 1.0000 Uani .
F12 F 0.78488(9) 0.79996(8) 0.62514(5) 0.0322 1.0000 Uani .
C13 C 0.89653(16) 0.71444(15) 0.69489(9) 0.0295 1.0000 Uani .
C14 C 0.89071(17) 0.63606(16) 0.72972(9) 0.0344 1.0000 Uani .
C15 C 0.8545(2) 0.54073(17) 0.71114(11) 0.0460 1.0000 Uani .
C16 C 0.92113(19) 0.64228(19) 0.78566(10) 0.0436 1.0000 Uani .
C17 C 0.9587(2) 0.7225(2) 0.80998(10) 0.0477 1.0000 Uani .
C18 C 0.9915(3) 0.7259(3) 0.87060(12) 0.0756 1.0000 Uani .
C19 C 0.96498(18) 0.79903(19) 0.77695(10) 0.0430 1.0000 Uani .
C20 C 0.93465(17) 0.79720(16) 0.72111(9) 0.0338 1.0000 Uani .
C21 C 0.94444(19) 0.88745(16) 0.69037(10) 0.0410 1.0000 Uani .
C22 C 0.96511(17) 0.74389(15) 0.58941(9) 0.0306 1.0000 Uani .
C23 C 1.05685(17) 0.68586(16) 0.59131(9) 0.0349 1.0000 Uani .
C24 C 1.07233(19) 0.60787(18) 0.63245(11) 0.0434 1.0000 Uani .
C25 C 1.14041(19) 0.69827(18) 0.55587(10) 0.0421 1.0000 Uani .
C26 C 1.1407(2) 0.7695(2) 0.51833(10) 0.0469 1.0000 Uani .
C27 C 1.2341(2) 0.7838(3) 0.48131(13) 0.0674 1.0000 Uani .
C28 C 1.0542(2) 0.82872(18) 0.51679(10) 0.0431 1.0000 Uani .
C29 C 0.96710(18) 0.81769(16) 0.55088(9) 0.0354 1.0000 Uani .
C30 C 0.8815(2) 0.89217(18) 0.54467(11) 0.0508 1.0000 Uani .
C31 C 0.7389(3) 0.7128(3) 0.47379(13) 0.0731 1.0000 Uani .
C32 C 0.6362(3) 0.7280(2) 0.49446(13) 0.0765 1.0000 Uani .
C33 C 0.5724(3) 0.6473(3) 0.48065(14) 0.0719 1.0000 Uani .
C34 C 0.6394(3) 0.5883(3) 0.45324(13) 0.0809 1.0000 Uani .
C35 C 0.7413(3) 0.6268(3) 0.44961(13) 0.0859 1.0000 Uani .
K36 K 0.49039(4) 0.90863(3) 0.70450(2) 0.0367 1.0000 Uani .
O37 O 0.58969(14) 0.87004(12) 0.80774(7) 0.0445 1.0000 Uani .
C38 C 0.5504(2) 0.78714(18) 0.83164(11) 0.0526 1.0000 Uani .
C39 C 0.4318(2) 0.79469(19) 0.83411(11) 0.0534 1.0000 Uani .
O40 O 0.38497(13) 0.79401(11) 0.77995(7) 0.0437 1.0000 Uani .
C41 C 0.2719(2) 0.80778(19) 0.77809(13) 0.0555 1.0000 Uani .
C42 C 0.2318(2) 0.8040(2) 0.72007(13) 0.0547 1.0000 Uani .
O43 O 0.27131(13) 0.88115(12) 0.69125(8) 0.0480 1.0000 Uani .
C44 C 0.2347(2) 0.8819(2) 0.63469(13) 0.0605 1.0000 Uani .
C45 C 0.2687(2) 0.9698(2) 0.60920(13) 0.0592 1.0000 Uani .
O46 O 0.38221(14) 0.97010(12) 0.60716(7) 0.0477 1.0000 Uani .
C47 C 0.4216(3) 1.0504(2) 0.58126(12) 0.0643 1.0000 Uani .
C48 C 0.5403(3) 1.0473(2) 0.58343(12) 0.0687 1.0000 Uani .
O49 O 0.57812(14) 1.05332(12) 0.63891(7) 0.0487 1.0000 Uani .
C50 C 0.6924(2) 1.0537(2) 0.64474(12) 0.0546 1.0000 Uani .
C51 C 0.7247(2) 1.05684(18) 0.70393(12) 0.0504 1.0000 Uani .
O52 O 0.69499(13) 0.97132(11) 0.72757(7) 0.0427 1.0000 Uani .
C53 C 0.7372(2) 0.9597(2) 0.78223(11) 0.0508 1.0000 Uani .
C54 C 0.7031(2) 0.8673(2) 0.80225(11) 0.0504 1.0000 Uani .
H41 H 0.5947 0.4870 0.5856 0.0483 1.0000 Uiso R
H51 H 0.7656 0.4325 0.5388 0.0569 1.0000 Uiso R
H61 H 0.9069 0.5576 0.5553 0.0497 1.0000 Uiso R
H91 H 0.5046 0.6160 0.7367 0.1168 1.0000 Uiso R
H93 H 0.6290 0.5942 0.7387 0.1165 1.0000 Uiso R
H92 H 0.5479 0.5282 0.7061 0.1170 1.0000 Uiso R
H101 H 0.3941 0.6883 0.6395 0.1441 1.0000 Uiso R
H102 H 0.4510 0.6971 0.5826 0.1443 1.0000 Uiso R
H103 H 0.4273 0.5978 0.6079 0.1440 1.0000 Uiso R
H152 H 0.8480 0.5027 0.7430 0.0682 1.0000 Uiso R
H151 H 0.9064 0.5134 0.6893 0.0685 1.0000 Uiso R
H153 H 0.7861 0.5419 0.6915 0.0687 1.0000 Uiso R
H161 H 0.9164 0.5879 0.8071 0.0521 1.0000 Uiso R
H181 H 1.0182 0.7858 0.8802 0.1131 1.0000 Uiso R
H182 H 1.0447 0.6812 0.8788 0.1135 1.0000 Uiso R
H183 H 0.9319 0.7133 0.8921 0.1132 1.0000 Uiso R
H191 H 0.9900 0.8543 0.7918 0.0507 1.0000 Uiso R
H212 H 0.9866 0.9315 0.7123 0.0631 1.0000 Uiso R
H211 H 0.9796 0.8804 0.6560 0.0625 1.0000 Uiso R
H213 H 0.8745 0.9142 0.6820 0.0627 1.0000 Uiso R
H242 H 1.1344 0.5725 0.6243 0.0662 1.0000 Uiso R
H241 H 1.0815 0.6333 0.6686 0.0664 1.0000 Uiso R
H243 H 1.0116 0.5683 0.6316 0.0660 1.0000 Uiso R
H251 H 1.1976 0.6581 0.5576 0.0510 1.0000 Uiso R
H272 H 1.2407 0.8480 0.4752 0.1022 1.0000 Uiso R
H271 H 1.2985 0.7613 0.4989 0.1023 1.0000 Uiso R
H273 H 1.2207 0.7515 0.4476 0.1021 1.0000 Uiso R
H281 H 1.0536 0.8777 0.4926 0.0519 1.0000 Uiso R
H301 H 0.8902 0.9249 0.5112 0.0756 1.0000 Uiso R
H302 H 0.8887 0.9359 0.5743 0.0760 1.0000 Uiso R
H303 H 0.8109 0.8658 0.5441 0.0757 1.0000 Uiso R
H311 H 0.7995 0.7553 0.4782 0.0886 1.0000 Uiso R
H321 H 0.6124 0.7803 0.5144 0.0919 1.0000 Uiso R
H331 H 0.4969 0.6384 0.4890 0.0871 1.0000 Uiso R
H341 H 0.6192 0.5267 0.4397 0.0973 1.0000 Uiso R
H351 H 0.8050 0.5966 0.4349 0.1050 1.0000 Uiso R
H381 H 0.5823 0.7786 0.8679 0.0642 1.0000 Uiso R
H382 H 0.5685 0.7339 0.8088 0.0639 1.0000 Uiso R
H392 H 0.4138 0.8525 0.8524 0.0638 1.0000 Uiso R
H391 H 0.4041 0.7419 0.8549 0.0639 1.0000 Uiso R
H411 H 0.2573 0.8675 0.7944 0.0655 1.0000 Uiso R
H412 H 0.2388 0.7589 0.7985 0.0660 1.0000 Uiso R
H422 H 0.1540 0.8044 0.7182 0.0662 1.0000 Uiso R
H421 H 0.2569 0.7465 0.7036 0.0653 1.0000 Uiso R
H441 H 0.1578 0.8771 0.6325 0.0721 1.0000 Uiso R
H442 H 0.2658 0.8284 0.6161 0.0717 1.0000 Uiso R
H452 H 0.2450 1.0225 0.6309 0.0711 1.0000 Uiso R
H451 H 0.2377 0.9746 0.5722 0.0711 1.0000 Uiso R
H471 H 0.3958 1.1059 0.6006 0.0780 1.0000 Uiso R
H472 H 0.3935 1.0518 0.5432 0.0781 1.0000 Uiso R
H482 H 0.5674 1.0993 0.5635 0.0819 1.0000 Uiso R
H481 H 0.5655 0.9899 0.5669 0.0818 1.0000 Uiso R
H501 H 0.7189 1.1087 0.6262 0.0654 1.0000 Uiso R
H502 H 0.7216 0.9996 0.6271 0.0657 1.0000 Uiso R
H512 H 0.6876 1.1085 0.7218 0.0608 1.0000 Uiso R
H511 H 0.8017 1.0655 0.7081 0.0614 1.0000 Uiso R
H532 H 0.7107 1.0084 0.8058 0.0611 1.0000 Uiso R
H531 H 0.8158 0.9618 0.7823 0.0611 1.0000 Uiso R
H541 H 0.7391 0.8547 0.8375 0.0603 1.0000 Uiso R
H542 H 0.7227 0.8195 0.7761 0.0594 1.0000 Uiso R
H81 H 0.6638 0.7871 0.6580 0.0839 1.0000 Uiso R

loop_
_atom_site_aniso_label
_atom_site_aniso_U_11
_atom_site_aniso_U_22
_atom_site_aniso_U_33
_atom_site_aniso_U_23
_atom_site_aniso_U_13
_atom_site_aniso_U_12
Fe1 0.0509(2) 0.0464(2) 0.02717(18) 0.00028(15) -0.00607(15) -0.01293(17)
C2 0.0322(11) 0.0311(11) 0.0260(11) 0.0035(9) -0.0013(9) 0.0000(9)
C3 0.0355(11) 0.0280(11) 0.0268(11) 0.0012(9) -0.0022(9) -0.0044(9)
C4 0.0439(13) 0.0353(12) 0.0376(13) -0.0014(10) -0.0028(11) -0.0101(10)
C5 0.0617(17) 0.0354(13) 0.0457(15) -0.0123(11) 0.0023(13) -0.0029(12)
C6 0.0399(13) 0.0413(13) 0.0431(14) -0.0082(11) 0.0062(11) -0.0003(11)
Si7 0.0359(3) 0.0367(4) 0.0520(4) -0.0055(3) 0.0104(3) -0.0059(3)
O8 0.0465(10) 0.0367(10) 0.0860(15) -0.0118(9) 0.0282(10) -0.0060(8)
C9 0.116(3) 0.0535(18) 0.067(2) 0.0004(16) 0.054(2) -0.0003(18)
C10 0.0379(17) 0.126(3) 0.122(3) -0.041(3) 0.0008(18) 0.0030(19)
B11 0.0289(12) 0.0274(12) 0.0287(13) 0.0019(10) 0.0005(10) 0.0009(10)
F12 0.0319(6) 0.0269(6) 0.0377(7) 0.0032(5) -0.0007(5) 0.0004(5)
C13 0.0234(10) 0.0360(12) 0.0290(11) 0.0001(9) 0.0003(8) -0.0006(9)
C14 0.0307(11) 0.0434(13) 0.0292(12) 0.0059(10) 0.0003(9) 0.0022(10)
C15 0.0546(15) 0.0389(14) 0.0437(15) 0.0146(11) -0.0066(12) -0.0033(12)
C16 0.0400(13) 0.0583(16) 0.0326(13) 0.0118(12) 0.0024(10) 0.0053(12)
C17 0.0402(14) 0.0710(19) 0.0316(13) 0.0001(13) -0.0007(11) 0.0059(13)
C18 0.076(2) 0.117(3) 0.0327(16) -0.0073(17) -0.0099(15) 0.007(2)
C19 0.0336(12) 0.0568(16) 0.0382(14) -0.0148(12) -0.0016(10) -0.0019(11)
C20 0.0260(11) 0.0417(13) 0.0338(12) -0.0046(10) 0.0020(9) -0.0017(9)
C21 0.0406(13) 0.0366(13) 0.0455(14) -0.0072(11) -0.0005(11) -0.0079(11)
C22 0.0318(11) 0.0341(12) 0.0258(11) -0.0003(9) -0.0018(9) -0.0043(9)
C23 0.0310(11) 0.0420(13) 0.0317(12) 0.0003(10) 0.0005(9) -0.0021(10)
C24 0.0360(13) 0.0479(15) 0.0463(14) 0.0064(12) 0.0035(11) 0.0097(11)
C25 0.0324(12) 0.0560(16) 0.0379(14) -0.0042(12) 0.0018(10) 0.0006(11)
C26 0.0401(14) 0.0666(18) 0.0344(14) -0.0025(12) 0.0061(11) -0.0133(13)
C27 0.0556(18) 0.094(2) 0.0541(18) 0.0045(17) 0.0233(14) -0.0150(17)
C28 0.0514(15) 0.0482(15) 0.0296(12) 0.0071(11) 0.0004(11) -0.0147(12)
C29 0.0390(12) 0.0387(13) 0.0282(12) 0.0035(10) -0.0027(9) -0.0069(10)
C30 0.0606(17) 0.0438(15) 0.0480(16) 0.0198(12) 0.0011(13) 0.0007(13)
C31 0.087(3) 0.090(3) 0.0407(17) 0.0268(18) -0.0143(17) -0.029(2)
C32 0.120(3) 0.066(2) 0.0409(17) 0.0148(15) -0.0261(19) 0.016(2)
C33 0.067(2) 0.098(3) 0.0487(19) 0.0201(18) -0.0240(16) -0.0142(19)
C34 0.108(3) 0.091(3) 0.0416(18) -0.0009(18) -0.0268(19) -0.028(2)
C35 0.098(3) 0.128(4) 0.0310(16) 0.003(2) 0.0001(17) -0.005(3)
K36 0.0377(3) 0.0363(3) 0.0363(3) -0.0009(2) 0.0030(2) 0.0007(2)
O37 0.0520(10) 0.0442(10) 0.0374(9) 0.0001(8) 0.0015(8) 0.0017(8)
C38 0.079(2) 0.0426(15) 0.0356(14) 0.0023(12) -0.0090(13) -0.0024(14)
C39 0.081(2) 0.0383(14) 0.0421(16) 0.0004(12) 0.0153(14) -0.0099(14)
O40 0.0472(10) 0.0411(9) 0.0435(10) -0.0019(8) 0.0103(8) 0.0031(8)
C41 0.0527(16) 0.0398(15) 0.076(2) 0.0087(14) 0.0293(15) 0.0124(12)
C42 0.0316(13) 0.0491(16) 0.084(2) 0.0063(15) 0.0093(13) 0.0012(12)
O43 0.0408(9) 0.0463(10) 0.0571(12) 0.0009(9) 0.0042(8) -0.0003(8)
C44 0.0380(14) 0.079(2) 0.0639(19) -0.0025(16) -0.0089(13) -0.0045(14)
C45 0.0526(17) 0.073(2) 0.0509(17) 0.0053(15) -0.0097(13) 0.0085(15)
O46 0.0503(10) 0.0486(10) 0.0438(10) 0.0018(8) -0.0019(8) 0.0031(8)
C47 0.084(2) 0.0624(19) 0.0458(17) 0.0152(14) -0.0095(15) -0.0094(17)
C48 0.084(2) 0.075(2) 0.0475(18) 0.0127(16) 0.0117(16) -0.0198(18)
O49 0.0529(11) 0.0478(10) 0.0458(11) 0.0067(8) 0.0076(8) -0.0036(8)
C50 0.0556(17) 0.0432(15) 0.0665(19) 0.0073(14) 0.0200(14) -0.0015(13)
C51 0.0427(14) 0.0376(14) 0.072(2) -0.0040(13) 0.0110(13) -0.0045(11)
O52 0.0442(9) 0.0384(9) 0.0453(10) -0.0040(8) -0.0005(8) -0.0065(7)
C53 0.0437(14) 0.0613(18) 0.0470(16) -0.0191(13) -0.0023(12) -0.0014(13)
C54 0.0510(15) 0.0667(18) 0.0327(14) -0.0049(12) -0.0082(11) 0.0081(13)

loop_
_atom_type_symbol
_atom_type_scat_dispersion_real
_atom_type_scat_dispersion_imag
_atom_type_scat_Cromer_Mann_a1
_atom_type_scat_Cromer_Mann_b1
_atom_type_scat_Cromer_Mann_a2
_atom_type_scat_Cromer_Mann_b2
_atom_type_scat_Cromer_Mann_a3
_atom_type_scat_Cromer_Mann_b3
_atom_type_scat_Cromer_Mann_a4
_atom_type_scat_Cromer_Mann_b4
_atom_type_scat_Cromer_Mann_c
_atom_type_scat_source
C 0.0033 0.0016 2.3100 20.8439 1.0200 10.2075 1.5886 0.5687 0.8650 51.6512 0.2156 'International Tables Vol C 4.2.6.8 and 6.1.1.4'
H 0.0000 0.0000 0.4930 10.5109 0.3229 26.1257 0.1402 3.1424 0.0408 57.7998 0.0030 'International Tables Vol C 4.2.6.8 and 6.1.1.4'
O 0.0106 0.0060 3.0485 13.2771 2.2868 5.7011 1.5463 0.3239 0.8670 32.9089 0.2508 'International Tables Vol C 4.2.6.8 and 6.1.1.4'
Fe 0.3463 0.8444 11.7695 4.7611 7.3573 0.3072 3.5222 15.3535 2.3045 76.8805 1.0369 'International Tables Vol C 4.2.6.8 and 6.1.1.4'
B 0.0013 0.0007 2.0545 23.2185 1.3326 1.0210 1.0979 60.3498 0.7068 0.1403 -0.1932 'International Tables Vol C 4.2.6.8 and 6.1.1.4'
Si 0.0817 0.0704 6.2915 2.4386 3.0353 32.3337 1.9891 0.6785 1.5410 81.6937 1.1407 'International Tables Vol C 4.2.6.8 and 6.1.1.4'
F 0.0171 0.0103 3.5392 10.2825 2.6412 4.2944 1.5170 0.2615 1.0243 26.1476 0.2776 'International Tables Vol C 4.2.6.8 and 6.1.1.4'
K 0.2009 0.2494 8.2186 12.7949 7.4398 0.7748 1.0519 213.1870 0.8659 41.6841 1.4228 'International Tables Vol C 4.2.6.8 and 6.1.1.4'

loop_
_geom_angle_atom_site_label_1
_geom_angle_atom_site_label_2
_geom_angle_atom_site_label_3
_geom_angle
_geom_angle_publ_flag
C2 Fe1 C3 41.10(8) yes
C2 Fe1 C4 69.18(9) yes
C3 Fe1 C4 41.51(9) yes
C2 Fe1 C5 68.96(9) yes
C3 Fe1 C5 69.36(9) yes
C4 Fe1 C5 40.81(10) yes
C2 Fe1 C6 40.40(9) yes
C3 Fe1 C6 68.55(9) yes
C4 Fe1 C6 68.41(10) yes
C5 Fe1 C6 40.80(10) yes
C2 Fe1 C31 111.06(11) yes
C3 Fe1 C31 136.88(13) yes
C4 Fe1 C31 177.13(14) yes
C5 Fe1 C31 142.05(15) yes
C6 Fe1 C31 113.73(13) yes
C2 Fe1 C32 117.29(12) yes
C3 Fe1 C32 112.82(12) yes
C4 Fe1 C32 136.52(14) yes
C5 Fe1 C32 172.98(13) yes
C6 Fe1 C32 146.10(14) yes
C2 Fe1 C33 149.34(13) yes
C3 Fe1 C33 117.30(13) yes
C4 Fe1 C33 109.84(12) yes
C5 Fe1 C33 131.45(13) yes
C6 Fe1 C33 169.81(14) yes
C2 Fe1 C34 170.30(15) yes
C3 Fe1 C34 146.85(13) yes
C4 Fe1 C34 113.84(13) yes
C5 Fe1 C34 106.88(14) yes
C6 Fe1 C34 130.94(15) yes
C2 Fe1 C35 132.12(13) yes
C3 Fe1 C35 173.13(13) yes
C4 Fe1 C35 142.47(15) yes
C5 Fe1 C35 110.65(15) yes
C6 Fe1 C35 106.73(14) yes
C31 Fe1 C32 40.69(15) yes
C31 Fe1 C33 68.40(14) yes
C32 Fe1 C33 41.53(14) yes
C31 Fe1 C34 66.42(14) yes
C32 Fe1 C34 67.48(15) yes
C33 Fe1 C34 39.70(15) yes
C31 Fe1 C35 39.48(15) yes
C32 Fe1 C35 68.05(17) yes
C33 Fe1 C35 68.16(16) yes
C34 Fe1 C35 40.02(15) yes
Fe1 C2 C3 67.75(12) yes
Fe1 C2 C6 67.37(13) yes
C3 C2 C6 105.76(19) yes
Fe1 C2 B11 132.02(14) yes
C3 C2 B11 127.51(18) yes
C6 C2 B11 126.63(19) yes
C2 C3 Fe1 71.15(12) yes
C2 C3 C4 107.41(19) yes
Fe1 C3 C4 67.96(13) yes
C2 C3 Si7 132.77(16) yes
Fe1 C3 Si7 129.37(12) yes
C4 C3 Si7 119.63(16) yes
C3 C4 Fe1 70.53(12) yes
C3 C4 C5 109.0(2) yes
Fe1 C4 C5 70.23(15) yes
C3 C4 H41 124.9 no
Fe1 C4 H41 124.2 no
C5 C4 H41 126.0 no
C4 C5 Fe1 68.96(14) yes
C4 C5 C6 107.1(2) yes
Fe1 C5 C6 69.58(15) yes
C4 C5 H51 127.1 no
Fe1 C5 H51 125.3 no
C6 C5 H51 125.7 no
C2 C6 C5 110.6(2) yes
C2 C6 Fe1 72.23(13) yes
C5 C6 Fe1 69.62(15) yes
C2 C6 H61 125.5 no
C5 C6 H61 123.9 no
Fe1 C6 H61 124.3 no
C3 Si7 O8 112.92(9) yes
C3 Si7 C9 108.91(12) yes
O8 Si7 C9 109.08(13) yes
C3 Si7 C10 111.60(14) yes
O8 Si7 C10 107.66(16) yes
C9 Si7 C10 106.4(2) yes
Si7 O8 K36 133.69(9) yes
Si7 O8 H81 113.0 no
K36 O8 H81 110.4 no
Si7 C9 H91 109.2 no
Si7 C9 H93 108.4 no
H91 C9 H93 110.5 no
Si7 C9 H92 108.3 no
H91 C9 H92 110.5 no
H93 C9 H92 109.9 no
Si7 C10 H101 108.3 no
Si7 C10 H102 109.1 no
H101 C10 H102 110.9 no
Si7 C10 H103 107.6 no
H101 C10 H103 110.2 no
H102 C10 H103 110.7 no
C2 B11 F12 105.28(16) yes
C2 B11 C13 115.50(17) yes
F12 B11 C13 103.28(16) yes
C2 B11 C22 110.05(17) yes
F12 B11 C22 109.24(17) yes
C13 B11 C22 112.83(17) yes
B11 C13 C14 127.58(19) yes
B11 C13 C20 117.40(18) yes
C14 C13 C20 115.00(19) yes
C13 C14 C15 124.6(2) yes
C13 C14 C16 120.9(2) yes
C15 C14 C16 114.5(2) yes
C14 C15 H152 108.2 no
C14 C15 H151 110.3 no
H152 C15 H151 107.7 no
C14 C15 H153 112.4 no
H152 C15 H153 108.2 no
H151 C15 H153 109.9 no
C14 C16 C17 123.2(2) yes
C14 C16 H161 117.6 no
C17 C16 H161 119.2 no
C16 C17 C18 121.4(3) yes
C16 C17 C19 116.8(2) yes
C18 C17 C19 121.8(3) yes
C17 C18 H181 110.3 no
C17 C18 H182 110.2 no
H181 C18 H182 109.5 no
C17 C18 H183 110.4 no
H181 C18 H183 108.3 no
H182 C18 H183 108.2 no
C17 C19 C20 122.5(2) yes
C17 C19 H191 119.4 no
C20 C19 H191 118.1 no
C13 C20 C19 121.6(2) yes
C13 C20 C21 122.1(2) yes
C19 C20 C21 116.3(2) yes
C20 C21 H212 110.1 no
C20 C21 H211 112.8 no
H212 C21 H211 106.9 no
C20 C21 H213 111.0 no
H212 C21 H213 108.5 no
H211 C21 H213 107.3 no
B11 C22 C23 120.44(19) yes
B11 C22 C29 124.15(19) yes
C23 C22 C29 115.34(19) yes
C22 C23 C24 122.7(2) yes
C22 C23 C25 121.8(2) yes
C24 C23 C25 115.4(2) yes
C23 C24 H242 110.0 no
C23 C24 H241 109.4 no
H242 C24 H241 109.3 no
C23 C24 H243 110.7 no
H242 C24 H243 109.1 no
H241 C24 H243 108.3 no
C23 C25 C26 122.1(2) yes
C23 C25 H251 119.3 no
C26 C25 H251 118.6 no
C25 C26 C27 121.4(3) yes
C25 C26 C28 117.3(2) yes
C27 C26 C28 121.3(3) yes
C26 C27 H272 107.6 no
C26 C27 H271 109.9 no
H272 C27 H271 109.1 no
C26 C27 H273 109.7 no
H272 C27 H273 110.9 no
H271 C27 H273 109.7 no
C26 C28 C29 122.6(2) yes
C26 C28 H281 118.7 no
C29 C28 H281 118.7 no
C22 C29 C28 120.8(2) yes
C22 C29 C30 124.4(2) yes
C28 C29 C30 114.7(2) yes
C29 C30 H301 109.4 no
C29 C30 H302 110.3 no
H301 C30 H302 108.1 no
C29 C30 H303 111.2 no
H301 C30 H303 108.7 no
H302 C30 H303 109.2 no
Fe1 C31 C32 69.29(18) yes
Fe1 C31 C35 70.3(2) yes
C32 C31 C35 109.3(3) yes
Fe1 C31 H311 123.6 no
C32 C31 H311 124.9 no
C35 C31 H311 125.7 no
C31 C32 Fe1 70.02(19) yes
C31 C32 C33 106.9(3) yes
Fe1 C32 C33 69.94(18) yes
C31 C32 H321 127.8 no
Fe1 C32 H321 124.1 no
C33 C32 H321 125.3 no
C32 C33 Fe1 68.54(17) yes
C32 C33 C34 105.7(3) yes
Fe1 C33 C34 69.63(19) yes
C32 C33 H331 125.6 no
Fe1 C33 H331 126.8 no
C34 C33 H331 128.7 no
C33 C34 Fe1 70.67(18) yes
C33 C34 C35 110.9(3) yes
Fe1 C34 C35 70.15(18) yes
C33 C34 H341 124.7 no
Fe1 C34 H341 124.1 no
C35 C34 H341 124.3 no
C34 C35 Fe1 69.82(19) yes
C34 C35 C31 107.2(4) yes
Fe1 C35 C31 70.25(19) yes
C34 C35 H351 126.8 no
Fe1 C35 H351 121.9 no
C31 C35 H351 125.9 no
C38 O37 C54 112.0(2) yes
O37 C38 C39 108.3(2) yes
O37 C38 H381 110.4 no
C39 C38 H381 110.2 no
O37 C38 H382 109.4 no
C39 C38 H382 109.5 no
H381 C38 H382 109.0 no
C38 C39 O40 109.4(2) yes
C38 C39 H392 109.2 no
O40 C39 H392 109.7 no
C38 C39 H391 109.6 no
O40 C39 H391 109.5 no
H392 C39 H391 109.5 no
C39 O40 C41 113.4(2) yes
O40 C41 C42 108.6(2) yes
O40 C41 H411 108.3 no
C42 C41 H411 111.3 no
O40 C41 H412 108.9 no
C42 C41 H412 109.4 no
H411 C41 H412 110.3 no
C41 C42 O43 109.6(2) yes
C41 C42 H422 109.9 no
O43 C42 H422 110.0 no
C41 C42 H421 108.8 no
O43 C42 H421 109.8 no
H422 C42 H421 108.7 no
C42 O43 C44 112.3(2) yes
O43 C44 C45 108.9(2) yes
O43 C44 H441 109.3 no
C45 C44 H441 109.9 no
O43 C44 H442 108.8 no
C45 C44 H442 110.6 no
H441 C44 H442 109.3 no
C44 C45 O46 108.7(2) yes
C44 C45 H452 109.8 no
O46 C45 H452 109.9 no
C44 C45 H451 110.0 no
O46 C45 H451 109.1 no
H452 C45 H451 109.2 no
C45 O46 C47 112.5(2) yes
O46 C47 C48 108.9(3) yes
O46 C47 H471 108.8 no
C48 C47 H471 110.6 no
O46 C47 H472 108.8 no
C48 C47 H472 110.6 no
H471 C47 H472 109.0 no
C47 C48 O49 108.9(2) yes
C47 C48 H482 109.2 no
O49 C48 H482 109.0 no
C47 C48 H481 110.4 no
O49 C48 H481 110.3 no
H482 C48 H481 109.0 no
C48 O49 C50 112.7(2) yes
O49 C50 C51 109.1(2) yes
O49 C50 H501 108.2 no
C51 C50 H501 110.0 no
O49 C50 H502 110.2 no
C51 C50 H502 111.4 no
H501 C50 H502 108.0 no
C50 C51 O52 107.7(2) yes
C50 C51 H512 109.8 no
O52 C51 H512 110.0 no
C50 C51 H511 109.5 no
O52 C51 H511 110.1 no
H512 C51 H511 109.7 no
C51 O52 C53 113.0(2) yes
O52 C53 C54 108.3(2) yes
O52 C53 H532 110.3 no
C54 C53 H532 110.1 no
O52 C53 H531 109.1 no
C54 C53 H531 109.1 no
H532 C53 H531 109.9 no
C53 C54 O37 107.7(2) yes
C53 C54 H541 109.4 no
O37 C54 H541 110.2 no
C53 C54 H542 109.6 no
O37 C54 H542 110.9 no
H541 C54 H542 109.1 no

loop_
_geom_bond_atom_site_label_1
_geom_bond_atom_site_label_2
_geom_bond_distance
_geom_bond_publ_flag
Fe1 C2 2.100(2) yes
Fe1 C3 2.054(2) yes
Fe1 C4 2.020(2) yes
Fe1 C5 2.036(3) yes
Fe1 C6 2.036(3) yes
Fe1 C31 2.037(3) yes
Fe1 C32 2.027(3) yes
Fe1 C33 2.046(3) yes
Fe1 C34 2.033(3) yes
Fe1 C35 2.037(3) yes
C2 C3 1.459(3) yes
C2 C6 1.430(3) yes
C2 B11 1.632(3) yes
C3 C4 1.444(3) yes
C3 Si7 1.850(2) yes
C4 C5 1.414(4) yes
C4 H41 0.968 no
C5 C6 1.419(3) yes
C5 H51 0.994 no
C6 H61 0.979 no
Si7 O8 1.6298(18) yes
Si7 C9 1.863(3) yes
Si7 C10 1.862(3) yes
O8 K36 2.6466(17) yes
O8 H81 0.837 no
C9 H91 0.958 no
C9 H93 0.968 no
C9 H92 0.963 no
C10 H101 0.962 no
C10 H102 0.971 no
C10 H103 0.966 no
B11 F12 1.492(3) yes
B11 C13 1.672(3) yes
B11 C22 1.665(3) yes
C13 C14 1.419(3) yes
C13 C20 1.427(3) yes
C14 C15 1.512(3) yes
C14 C16 1.405(3) yes
C15 H152 0.958 no
C15 H151 0.943 no
C15 H153 0.962 no
C16 C17 1.375(4) yes
C16 H161 0.946 no
C17 C18 1.520(4) yes
C17 C19 1.372(4) yes
C18 H181 0.952 no
C18 H182 0.942 no
C18 H183 0.944 no
C19 C20 1.400(3) yes
C19 H191 0.925 no
C20 C21 1.511(3) yes
C21 H212 0.971 no
C21 H211 0.968 no
C21 H213 0.968 no
C22 C23 1.418(3) yes
C22 C29 1.422(3) yes
C23 C24 1.516(3) yes
C23 C25 1.394(3) yes
C24 H242 0.955 no
C24 H241 0.957 no
C24 H243 0.949 no
C25 C26 1.378(4) yes
C25 H251 0.919 no
C26 C27 1.518(3) yes
C26 C28 1.376(4) yes
C27 H272 0.943 no
C27 H271 0.952 no
C27 H273 0.955 no
C28 C29 1.405(3) yes
C28 H281 0.921 no
C29 C30 1.518(3) yes
C30 H301 0.954 no
C30 H302 0.961 no
C30 H303 0.960 no
C31 C32 1.413(5) yes
C31 C35 1.376(5) yes
C31 H311 0.976 no
C32 C33 1.444(5) yes
C32 H321 0.952 no
C33 C34 1.385(5) yes
C33 H331 0.980 no
C34 C35 1.393(5) yes
C34 H341 0.978 no
C35 H351 0.987 no
O37 C38 1.427(3) yes
O37 C54 1.427(3) yes
C38 C39 1.487(4) yes
C38 H381 0.964 no
C38 H382 0.981 no
C39 O40 1.424(3) yes
C39 H392 0.976 no
C39 H391 0.985 no
O40 C41 1.424(3) yes
C41 C42 1.484(4) yes
C41 H411 0.969 no
C41 H412 0.966 no
C42 O43 1.417(3) yes
C42 H422 0.970 no
C42 H421 0.979 no
O43 C44 1.437(3) yes
C44 C45 1.483(4) yes
C44 H441 0.961 no
C44 H442 0.984 no
C45 O46 1.419(3) yes
C45 H452 0.980 no
C45 H451 0.971 no
O46 C47 1.418(3) yes
C47 C48 1.481(4) yes
C47 H471 0.991 no
C47 H472 0.980 no
C48 O49 1.419(3) yes
C48 H482 0.963 no
C48 H481 0.980 no
O49 C50 1.427(3) yes
C50 C51 1.485(4) yes
C50 H501 0.979 no
C50 H502 0.970 no
C51 O52 1.419(3) yes
C51 H512 0.989 no
C51 H511 0.970 no
O52 C53 1.424(3) yes
C53 C54 1.488(4) yes
C53 H532 0.974 no
C53 H531 0.982 no
C54 H541 0.971 no
C54 H542 0.978 no

loop_
_geom_hbond_atom_site_label_D
_geom_hbond_atom_site_label_H
_geom_hbond_atom_site_label_A
_geom_hbond_angle_DHA
_geom_hbond_distance_DH
_geom_hbond_distance_HA
_geom_hbond_distance_DA
_geom_hbond_publ_flag
C15 H153 C3 145.18 0.962 2.457 3.293(4) yes
C21 H211 C22 127.59 0.968 2.557 3.239(4) yes
